data_7119571
loop_
_publ_author_name
'Zhou, Yuhang'
'Lu, Yan'
'Hu, Xinyue'
'Mei, Hongjiang'
'Lin, Lili'
'Liu, Xiaohua'
'Feng, Xiaoming'

_publ_section_title
;
 Highly diastereo- and enantioselective synthesis of
 spirooxindole-cyclohexaneamides through N,N'-dioxide/Ni(ii)-catalyzed
 Diels-Alder reactions.
;
_journal_issue 12
_journal_name_full 'Chemical communications (Cambridge, England)'
_journal_page_first 2060
_journal_page_last 2063
_journal_paper_doi 10.1039/c6cc10125a
_journal_volume 53
_journal_year 2017
_chemical_absolute_configuration ad
_chemical_formula_moiety 'C32 H35 Cl N2 O7'
_chemical_formula_sum 'C32 H35 Cl N2 O7'
_chemical_formula_weight 595.07
_chemical_name_systematic
;
 ? 
;
_space_group_crystal_system monoclinic
_space_group_IT_number 5
_space_group_name_Hall 'I 2y'
_space_group_name_H-M_alt 'I 1 2 1'
_symmetry_space_group_name_Hall 'I 2y'
_symmetry_space_group_name_H-M 'I 1 2 1'
_atom_sites_solution_hydrogens geom
_atom_sites_solution_primary dual
_audit_creation_date 2016-10-19
_audit_creation_method
;
Olex2 1.2
(compiled 2016.09.09 svn.r3337 for OlexSys, GUI svn.r5227)
;
_audit_update_record
;
2016-10-19 deposited with the CCDC.
2017-01-19 downloaded from the CCDC.
;
_cell_angle_alpha 90
_cell_angle_beta 104.088(3)
_cell_angle_gamma 90
_cell_formula_units_Z 4
_cell_length_a 14.1960(4)
_cell_length_b 10.2666(4)
_cell_length_c 22.5256(6)
_cell_measurement_reflns_used 7421
_cell_measurement_temperature 293(1)
_cell_measurement_theta_max 72.0380
_cell_measurement_theta_min 4.7940
_cell_volume 3184.24(18)
_computing_cell_refinement
;
CrysAlisPro, Agilent Technologies,
Version 1.171.37.35 (release 13-08-2014 CrysAlis171 .NET)
(compiled Aug 13 2014,18:06:01)
;
_computing_data_collection
;
CrysAlisPro, Agilent Technologies,
Version 1.171.37.35 (release 13-08-2014 CrysAlis171 .NET)
(compiled Aug 13 2014,18:06:01)
;
_computing_data_reduction
;
CrysAlisPro, Agilent Technologies,
Version 1.171.37.35 (release 13-08-2014 CrysAlis171 .NET)
(compiled Aug 13 2014,18:06:01)
;
_computing_molecular_graphics 'Olex2 (Dolomanov et al., 2009)'
_computing_publication_material 'Olex2 (Dolomanov et al., 2009)'
_computing_structure_refinement 'ShelXL (Sheldrick, 2015)'
_computing_structure_solution 'ShelXT (Sheldrick, 2015)'
_diffrn_ambient_environment air
_diffrn_ambient_temperature 293(1)
_diffrn_detector 'CCD plate'
_diffrn_detector_area_resol_mean 15.9595
_diffrn_detector_type EosS2
_diffrn_measured_fraction_theta_full 0.999
_diffrn_measured_fraction_theta_max 0.999
_diffrn_measurement_details
;
#__ type_ start__ end____ width___ exp.time_
  1 omega  -31.00   53.00   1.0000    2.9800
omega____ theta____ kappa____ phi______ frames
    -       36.5421  -57.0000   30.0000 84

#__ type_ start__ end____ width___ exp.time_
  2 omega   20.00  104.00   1.0000    2.9800
omega____ theta____ kappa____ phi______ frames
    -       36.5421   57.0000   60.0000 84

#__ type_ start__ end____ width___ exp.time_
  3 omega  -31.00   53.00   1.0000    2.9800
omega____ theta____ kappa____ phi______ frames
    -       36.5421  -57.0000  -60.0000 84

#__ type_ start__ end____ width___ exp.time_
  4 omega   81.00  108.00   1.0000   17.5000
omega____ theta____ kappa____ phi______ frames
    -      108.0000   77.0000  -60.0000 27

#__ type_ start__ end____ width___ exp.time_
  5 omega    2.00   29.00   1.0000    2.9800
omega____ theta____ kappa____ phi______ frames
    -       36.5421   91.0000 -159.8784 27

#__ type_ start__ end____ width___ exp.time_
  6 omega    1.00   75.00   1.0000    2.9800
omega____ theta____ kappa____ phi______ frames
    -       36.5421  -99.0000   60.0000 74

#__ type_ start__ end____ width___ exp.time_
  7 omega   18.00  106.00   1.0000    2.9800
omega____ theta____ kappa____ phi______ frames
    -       36.5421   38.0000 -180.0000 88

#__ type_ start__ end____ width___ exp.time_
  8 omega   10.00  104.00   1.0000    2.9800
omega____ theta____ kappa____ phi______ frames
    -       36.5421   77.0000   30.0000 94

#__ type_ start__ end____ width___ exp.time_
  9 omega   10.00  104.00   1.0000    2.9800
omega____ theta____ kappa____ phi______ frames
    -       36.5421   77.0000  -30.0000 94

#__ type_ start__ end____ width___ exp.time_
 10 omega   20.00  104.00   1.0000    2.9800
omega____ theta____ kappa____ phi______ frames
    -       36.5421   57.0000  -30.0000 84

#__ type_ start__ end____ width___ exp.time_
 11 omega   18.00  106.00   1.0000    2.9800
omega____ theta____ kappa____ phi______ frames
    -       36.5421   38.0000 -150.0000 88

#__ type_ start__ end____ width___ exp.time_
 12 omega   10.00  104.00   1.0000    2.9800
omega____ theta____ kappa____ phi______ frames
    -       36.5421   77.0000 -120.0000 94

#__ type_ start__ end____ width___ exp.time_
 13 omega   81.00  176.00   1.0000   17.5000
omega____ theta____ kappa____ phi______ frames
    -      108.0000   77.0000    0.0000 95

#__ type_ start__ end____ width___ exp.time_
 14 omega   81.00  176.00   1.0000   17.5000
omega____ theta____ kappa____ phi______ frames
    -      108.0000   77.0000   60.0000 95

#__ type_ start__ end____ width___ exp.time_
 15 omega   82.00  176.00   1.0000   17.5000
omega____ theta____ kappa____ phi______ frames
    -      108.0000   77.0000  -60.0000 94

#__ type_ start__ end____ width___ exp.time_
 16 omega  151.00  176.00   1.0000   17.5000
omega____ theta____ kappa____ phi______ frames
    -      108.0000   77.0000  -60.0000 25

#__ type_ start__ end____ width___ exp.time_
 17 omega   88.00  133.00   1.0000   17.5000
omega____ theta____ kappa____ phi______ frames
    -      108.0000   30.0000  -30.0000 45

#__ type_ start__ end____ width___ exp.time_
 18 omega   38.00   88.00   1.0000   17.5000
omega____ theta____ kappa____ phi______ frames
    -      108.0000 -111.0000   90.0000 50

#__ type_ start__ end____ width___ exp.time_
 19 omega  138.00  176.00   1.0000   17.5000
omega____ theta____ kappa____ phi______ frames
    -      108.0000   77.0000  -90.0000 38

#__ type_ start__ end____ width___ exp.time_
 20 omega   87.00  114.00   1.0000   17.5000
omega____ theta____ kappa____ phi______ frames
    -      108.0000   30.0000    0.0000 27

#__ type_ start__ end____ width___ exp.time_
 21 omega   82.00  107.00   1.0000   17.5000
omega____ theta____ kappa____ phi______ frames
    -      108.0000   77.0000  -90.0000 25

#__ type_ start__ end____ width___ exp.time_
 22 omega  115.00  176.00   1.0000   17.5000
omega____ theta____ kappa____ phi______ frames
    -      108.0000   77.0000  -30.0000 61

#__ type_ start__ end____ width___ exp.time_
 23 omega   92.00  117.00   1.0000   17.5000
omega____ theta____ kappa____ phi______ frames
    -      108.0000   45.0000    0.0000 25

#__ type_ start__ end____ width___ exp.time_
 24 omega   87.00  117.00   1.0000   17.5000
omega____ theta____ kappa____ phi______ frames
    -      108.0000   30.0000   30.0000 30

#__ type_ start__ end____ width___ exp.time_
 25 omega   84.00  109.00   1.0000   17.5000
omega____ theta____ kappa____ phi______ frames
    -      108.0000  -94.0000 -180.0000 25

#__ type_ start__ end____ width___ exp.time_
 26 omega   90.00  117.00   1.0000   17.5000
omega____ theta____ kappa____ phi______ frames
    -      108.0000   61.0000   60.0000 27

#__ type_ start__ end____ width___ exp.time_
 27 omega   81.00  107.00   1.0000   17.5000
omega____ theta____ kappa____ phi______ frames
    -      108.0000   77.0000   30.0000 26

#__ type_ start__ end____ width___ exp.time_
 28 omega  126.00  168.00   1.0000   17.5000
omega____ theta____ kappa____ phi______ frames
    -      108.0000   77.0000   30.0000 42

#__ type_ start__ end____ width___ exp.time_
 29 omega   81.00  107.00   1.0000   17.5000
omega____ theta____ kappa____ phi______ frames
    -      108.0000   77.0000  -30.0000 26

#__ type_ start__ end____ width___ exp.time_
 30 omega   88.00  118.00   1.0000   17.5000
omega____ theta____ kappa____ phi______ frames
    -      108.0000   30.0000   90.0000 30

#__ type_ start__ end____ width___ exp.time_
 31 omega   76.00  106.00   1.0000   17.5000
omega____ theta____ kappa____ phi______ frames
    -      108.0000   15.0000  -30.0000 30

#__ type_ start__ end____ width___ exp.time_
 32 omega   91.00  116.00   1.0000   17.5000
omega____ theta____ kappa____ phi______ frames
    -      108.0000   61.0000  -60.0000 25

#__ type_ start__ end____ width___ exp.time_
 33 omega   91.00  116.00   1.0000   17.5000
omega____ theta____ kappa____ phi______ frames
    -      108.0000   61.0000   30.0000 25

#__ type_ start__ end____ width___ exp.time_
 34 omega   41.00   95.00   1.0000   17.5000
omega____ theta____ kappa____ phi______ frames
    -      108.0000  -45.0000  -60.0000 54

#__ type_ start__ end____ width___ exp.time_
 35 omega   88.00  129.00   1.0000   17.5000
omega____ theta____ kappa____ phi______ frames
    -      108.0000   30.0000   60.0000 41

#__ type_ start__ end____ width___ exp.time_
 36 omega   41.00   66.00   1.0000   17.5000
omega____ theta____ kappa____ phi______ frames
    -      108.0000  -94.0000 -180.0000 25

#__ type_ start__ end____ width___ exp.time_
 37 omega   90.00  117.00   1.0000   17.5000
omega____ theta____ kappa____ phi______ frames
    -      108.0000   61.0000    0.0000 27

#__ type_ start__ end____ width___ exp.time_
 38 omega   41.00  105.00   1.0000   17.5000
omega____ theta____ kappa____ phi______ frames
    -      108.0000  -94.0000  -30.0000 64

#__ type_ start__ end____ width___ exp.time_
 39 omega   91.00  118.00   1.0000   17.5000
omega____ theta____ kappa____ phi______ frames
    -      108.0000   61.0000  -30.0000 27

#__ type_ start__ end____ width___ exp.time_
 40 omega   71.00  101.00   1.0000   17.5000
omega____ theta____ kappa____ phi______ frames
    -      108.0000   15.0000   30.0000 30

#__ type_ start__ end____ width___ exp.time_
 41 omega   91.00  169.00   1.0000   17.5000
omega____ theta____ kappa____ phi______ frames
    -      108.0000   61.0000   90.0000 78

#__ type_ start__ end____ width___ exp.time_
 42 omega  137.00  163.00   1.0000   17.5000
omega____ theta____ kappa____ phi______ frames
    -      108.0000   30.0000  -30.0000 26
;
_diffrn_measurement_device 'four-circle diffractometer'
_diffrn_measurement_device_type 'New Gemini, Dual, Cu at zero, EosS2'
_diffrn_measurement_method '\w scans'
_diffrn_orient_matrix_UB_11 0.1007972000
_diffrn_orient_matrix_UB_12 0.0343624000
_diffrn_orient_matrix_UB_13 0.0407415000
_diffrn_orient_matrix_UB_21 0.0418489000
_diffrn_orient_matrix_UB_22 0.0030894000
_diffrn_orient_matrix_UB_23 -0.0569898000
_diffrn_orient_matrix_UB_31 -0.0246057000
_diffrn_orient_matrix_UB_32 0.1459896000
_diffrn_orient_matrix_UB_33 -0.0083579000
_diffrn_radiation_monochromator graphite
_diffrn_radiation_probe x-ray
_diffrn_radiation_type CuK\a
_diffrn_radiation_wavelength 1.54184
_diffrn_reflns_av_R_equivalents 0.0349
_diffrn_reflns_av_unetI/netI 0.0269
_diffrn_reflns_Laue_measured_fraction_full 0.999
_diffrn_reflns_Laue_measured_fraction_max 0.999
_diffrn_reflns_limit_h_max 14
_diffrn_reflns_limit_h_min -16
_diffrn_reflns_limit_k_max 12
_diffrn_reflns_limit_k_min -10
_diffrn_reflns_limit_l_max 26
_diffrn_reflns_limit_l_min -26
_diffrn_reflns_number 15282
_diffrn_reflns_point_group_measured_fraction_full 0.905
_diffrn_reflns_point_group_measured_fraction_max 0.905
_diffrn_reflns_theta_full 67.069
_diffrn_reflns_theta_max 67.069
_diffrn_reflns_theta_min 4.759
_diffrn_source 'Enhance (Cu) X-ray Source'
_exptl_absorpt_coefficient_mu 1.459
_exptl_absorpt_correction_T_max 1.00000
_exptl_absorpt_correction_T_min 0.55057
_exptl_absorpt_correction_type multi-scan
_exptl_absorpt_process_details
;
CrysAlisPro, Agilent Technologies,
Version 1.171.37.35 (release 13-08-2014 CrysAlis171 .NET)
(compiled Aug 13 2014,18:06:01)
Empirical absorption correction using spherical harmonics,
 implemented in SCALE3 ABSPACK scaling algorithm.
;
_exptl_crystal_colour 'clear colourless'
_exptl_crystal_colour_lustre clear
_exptl_crystal_colour_primary colourless
_exptl_crystal_density_diffrn 1.241
_exptl_crystal_density_method 'not measured'
_exptl_crystal_description block
_exptl_crystal_F_000 1256
_exptl_crystal_size_max 0.6
_exptl_crystal_size_mid 0.3
_exptl_crystal_size_min 0.3
_refine_diff_density_max 0.231
_refine_diff_density_min -0.274
_refine_diff_density_rms 0.049
_refine_ls_abs_structure_details
;
 Flack x determined using 1870 quotients [(I+)-(I-)]/[(I+)+(I-)]
 (Parsons, Flack and Wagner, Acta Cryst. B69 (2013) 249-259).
;
_refine_ls_abs_structure_Flack 0.016(14)
_refine_ls_extinction_method none
_refine_ls_goodness_of_fit_ref 1.055
_refine_ls_hydrogen_treatment constr
_refine_ls_matrix_type full
_refine_ls_number_parameters 386
_refine_ls_number_reflns 5150
_refine_ls_number_restraints 1
_refine_ls_restrained_S_all 1.054
_refine_ls_R_factor_all 0.0635
_refine_ls_R_factor_gt 0.0614
_refine_ls_shift/su_max 0.002
_refine_ls_shift/su_mean 0.000
_refine_ls_structure_factor_coef Fsqd
_refine_ls_weighting_details 'w=1/[\s^2^(Fo^2^)+(0.1253P)^2^+0.5146P] where P=(Fo^2^+2Fc^2^)/3'
_refine_ls_weighting_scheme calc
_refine_ls_wR_factor_gt 0.1688
_refine_ls_wR_factor_ref 0.1738
_reflns_Friedel_coverage 0.708
_reflns_Friedel_fraction_full 0.799
_reflns_Friedel_fraction_max 0.799
_reflns_number_gt 4866
_reflns_number_total 5150
_reflns_threshold_expression 'I > 2\s(I)'
_cod_data_source_file c6cc10125a2.cif
_cod_data_source_block 1
_cod_depositor_comments 'Adding full bibliography for 7119570--7119571.cif.'
_cod_original_cell_volume 3184.25(18)
_cod_database_code 7119571
_shelx_space_group_comment
;
The symmetry employed for this shelxl refinement is uniquely defined
by the following loop, which should always be used as a source of
symmetry information in preference to the above space-group names.
They are only intended as comments.
;
_reflns_odcompleteness_completeness 99.87
_reflns_odcompleteness_iscentric 1
_reflns_odcompleteness_theta 66.97
_olex2_refinement_description
;
1. Fixed Uiso
 At 1.2 times of:
  All C(H) groups, All C(H,H) groups
 At 1.5 times of:
  All C(H,H,H) groups
2.a Ternary CH refined with riding coordinates:
 C9(H9), C12(H12), C13(H13)
2.b Secondary CH2 refined with riding coordinates:
 C8(H8A,H8B)
2.c Aromatic/amide H refined with riding coordinates:
 C1(H1), C2(H2), C4(H4), C5(H5), C10(H10), C11(H11), C23(H23), C25(H25),
 C26(H26)
2.d Idealised Me refined as rotating group:
 C17(H17A,H17B,H17C), C18(H18A,H18B,H18C), C19(H19A,H19B,H19C), C27(H27A,H27B,
 H27C), C30(H30A,H30B,H30C), C31(H31A,H31B,H31C), C32(H32A,H32B,H32C)
;
_shelx_shelxl_version_number 2014/7
_olex2_submission_special_instructions 'No special instructions were received'

loop_
_space_group_symop_operation_xyz
'x, y, z'
'-x, y, -z'
'x+1/2, y+1/2, z+1/2'
'-x+1/2, y+1/2, -z+1/2'

loop_
_atom_site_label
_atom_site_type_symbol
_atom_site_fract_x
_atom_site_fract_y
_atom_site_fract_z
_atom_site_U_iso_or_equiv
_atom_site_adp_type
_atom_site_occupancy
_atom_site_site_symmetry_order
_atom_site_calc_flag
_atom_site_refinement_flags_posn
Cl1 Cl 0.50993(13) 0.8687(4) 0.67861(10) 0.1535(11) Uani 1 1 d .
O1 O 0.6834(3) 0.7718(5) 0.47252(15) 0.0944(12) Uani 1 1 d .
O2 O 0.8408(3) 0.7720(4) 0.52692(14) 0.0867(10) Uani 1 1 d .
O3 O 0.4693(2) 0.3662(6) 0.26950(14) 0.0993(13) Uani 1 1 d .
O4 O 0.4496(3) 0.2792(8) 0.35483(19) 0.150(3) Uani 1 1 d .
O5 O 0.6404(2) 0.4644(4) 0.27030(11) 0.0720(8) Uani 1 1 d .
O6 O 0.8241(2) 0.2608(3) 0.37273(12) 0.0637(6) Uani 1 1 d .
O7 O 0.96346(19) 0.3588(4) 0.42408(14) 0.0746(8) Uani 1 1 d .
N1 N 0.8000(2) 0.7034(4) 0.42858(15) 0.0636(8) Uani 1 1 d .
N2 N 0.5870(2) 0.3906(4) 0.35401(13) 0.0609(8) Uani 1 1 d .
C1 C 0.6358(5) 0.9196(7) 0.5414(3) 0.0944(16) Uani 1 1 d .
H1 H 0.6555 0.9894 0.5210 0.113 Uiso 1 1 calc R
C2 C 0.5929(5) 0.9418(8) 0.5894(3) 0.109(2) Uani 1 1 d .
H2 H 0.5836 1.0265 0.6014 0.131 Uiso 1 1 calc R
C3 C 0.5649(4) 0.8402(8) 0.6185(3) 0.0965(19) Uani 1 1 d .
C4 C 0.5791(5) 0.7157(9) 0.6029(3) 0.111(2) Uani 1 1 d .
H4 H 0.5617 0.6465 0.6246 0.133 Uiso 1 1 calc R
C5 C 0.6200(5) 0.6933(8) 0.5539(3) 0.1045(19) Uani 1 1 d .
H5 H 0.6276 0.6085 0.5412 0.125 Uiso 1 1 calc R
C6 C 0.6490(3) 0.7960(6) 0.5243(2) 0.0809(15) Uani 1 1 d .
C7 C 0.7821(3) 0.7501(5) 0.48032(19) 0.0698(10) Uani 1 1 d .
C8 C 0.9004(3) 0.6718(4) 0.42704(19) 0.0656(10) Uani 1 1 d .
H8A H 0.9291 0.6129 0.4602 0.079 Uiso 1 1 calc R
H8B H 0.9394 0.7504 0.4313 0.079 Uiso 1 1 calc R
C9 C 0.8955(3) 0.6077(4) 0.36549(18) 0.0631(9) Uani 1 1 d .
H9 H 0.9609 0.5905 0.3604 0.076 Uiso 1 1 calc R
C10 C 0.8411(4) 0.6964(5) 0.3157(2) 0.0744(11) Uani 1 1 d .
H10 H 0.8680 0.7314 0.2855 0.089 Uiso 1 1 calc R
C11 C 0.7518(4) 0.7193(4) 0.31934(18) 0.0705(11) Uani 1 1 d .
H11 H 0.7082 0.7680 0.2902 0.085 Uiso 1 1 calc R
C12 C 0.7254(3) 0.6603(4) 0.37449(16) 0.0605(9) Uani 1 1 d .
H12 H 0.6602 0.6867 0.3771 0.073 Uiso 1 1 calc R
C13 C 0.8346(2) 0.4808(4) 0.35724(15) 0.0532(8) Uani 1 1 d .
H13 H 0.8192 0.4605 0.3134 0.064 Uiso 1 1 calc R
C14 C 0.7354(2) 0.5081(4) 0.37340(14) 0.0516(8) Uani 1 1 d .
C15 C 0.8838(2) 0.3615(4) 0.38984(16) 0.0560(8) Uani 1 1 d .
C16 C 0.8454(4) 0.1274(5) 0.3973(2) 0.0749(11) Uani 1 1 d .
C17 C 0.9358(5) 0.0768(6) 0.3793(3) 0.0999(18) Uani 1 1 d .
H17A H 0.9275 0.0862 0.3359 0.150 Uiso 1 1 calc GR
H17B H 0.9452 -0.0134 0.3902 0.150 Uiso 1 1 calc GR
H17C H 0.9914 0.1260 0.4004 0.150 Uiso 1 1 calc GR
C18 C 0.7543(6) 0.0552(6) 0.3647(3) 0.1015(18) Uani 1 1 d .
H18A H 0.6985 0.0963 0.3736 0.152 Uiso 1 1 calc GR
H18B H 0.7580 -0.0335 0.3785 0.152 Uiso 1 1 calc GR
H18C H 0.7485 0.0572 0.3213 0.152 Uiso 1 1 calc GR
C19 C 0.8581(4) 0.1283(5) 0.4656(2) 0.0830(12) Uani 1 1 d .
H19A H 0.9108 0.1850 0.4841 0.124 Uiso 1 1 calc GR
H19B H 0.8720 0.0416 0.4813 0.124 Uiso 1 1 calc GR
H19C H 0.7994 0.1588 0.4750 0.124 Uiso 1 1 calc GR
C20 C 0.6504(3) 0.4534(4) 0.32409(15) 0.0547(8) Uani 1 1 d .
C21 C 0.6315(2) 0.3811(4) 0.41841(15) 0.0596(9) Uani 1 1 d .
C22 C 0.7193(2) 0.4471(4) 0.43146(14) 0.0510(7) Uani 1 1 d .
C23 C 0.7767(2) 0.4464(4) 0.49047(15) 0.0549(8) Uani 1 1 d .
H23 H 0.8362 0.4894 0.4993 0.066 Uiso 1 1 calc R
C24 C 0.7463(2) 0.3820(5) 0.53683(15) 0.0634(10) Uani 1 1 d .
C25 C 0.6581(3) 0.3198(6) 0.52252(18) 0.0775(13) Uani 1 1 d .
H25 H 0.6364 0.2790 0.5536 0.093 Uiso 1 1 calc R
C26 C 0.6002(3) 0.3157(6) 0.46334(19) 0.0786(14) Uani 1 1 d .
H26 H 0.5418 0.2701 0.4543 0.094 Uiso 1 1 calc R
C27 C 0.8098(3) 0.3819(7) 0.60128(18) 0.0870(16) Uani 1 1 d .
H27A H 0.8667 0.3305 0.6027 0.130 Uiso 1 1 calc GR
H27B H 0.7743 0.3457 0.6286 0.130 Uiso 1 1 calc GR
H27C H 0.8285 0.4697 0.6134 0.130 Uiso 1 1 calc GR
C28 C 0.4943(3) 0.3397(5) 0.32670(18) 0.0716(12) Uani 1 1 d .
C29 C 0.3733(3) 0.3343(7) 0.2298(2) 0.0864(16) Uani 1 1 d .
C30 C 0.3798(6) 0.376(2) 0.1703(3) 0.212(8) Uani 1 1 d .
H30A H 0.3734 0.4693 0.1675 0.318 Uiso 1 1 calc GR
H30B H 0.3288 0.3365 0.1398 0.318 Uiso 1 1 calc GR
H30C H 0.4416 0.3511 0.1637 0.318 Uiso 1 1 calc GR
C31 C 0.3638(13) 0.1956(19) 0.2268(8) 0.268(10) Uani 1 1 d .
H31A H 0.3481 0.1683 0.1848 0.402 Uiso 1 1 calc GR
H31B H 0.3129 0.1691 0.2455 0.402 Uiso 1 1 calc GR
H31C H 0.4238 0.1562 0.2480 0.402 Uiso 1 1 calc GR
C32 C 0.2978(6) 0.396(2) 0.2524(4) 0.250(11) Uani 1 1 d .
H32A H 0.2951 0.3571 0.2908 0.375 Uiso 1 1 calc GR
H32B H 0.2365 0.3842 0.2234 0.375 Uiso 1 1 calc GR
H32C H 0.3115 0.4871 0.2582 0.375 Uiso 1 1 calc GR

loop_
_atom_site_aniso_label
_atom_site_aniso_U_11
_atom_site_aniso_U_22
_atom_site_aniso_U_33
_atom_site_aniso_U_23
_atom_site_aniso_U_13
_atom_site_aniso_U_12
Cl1 0.0968(10) 0.249(3) 0.1252(14) -0.0702(17) 0.0475(9) -0.0233(14)
O1 0.0812(19) 0.127(3) 0.0644(16) -0.0300(19) -0.0020(14) 0.035(2)
O2 0.0836(19) 0.102(3) 0.0649(17) -0.0274(17) -0.0011(14) -0.0077(18)
O3 0.0615(16) 0.174(4) 0.0553(15) -0.005(2) 0.0000(12) -0.035(2)
O4 0.083(2) 0.280(8) 0.079(2) 0.022(3) 0.0021(18) -0.088(4)
O5 0.0723(16) 0.098(2) 0.0430(12) -0.0040(12) 0.0087(11) -0.0170(15)
O6 0.0672(14) 0.0579(15) 0.0644(14) 0.0000(11) 0.0132(11) 0.0018(11)
O7 0.0518(13) 0.092(2) 0.0765(17) 0.0100(16) 0.0098(12) 0.0032(13)
N1 0.0633(17) 0.0640(19) 0.0582(17) -0.0076(14) 0.0045(13) -0.0004(14)
N2 0.0473(13) 0.088(2) 0.0456(14) -0.0060(14) 0.0070(10) -0.0086(14)
C1 0.104(4) 0.096(4) 0.080(3) -0.020(3) 0.017(3) 0.022(3)
C2 0.110(4) 0.114(5) 0.099(4) -0.045(4) 0.015(3) 0.024(4)
C3 0.063(2) 0.138(6) 0.084(3) -0.036(4) 0.008(2) 0.003(3)
C4 0.095(4) 0.127(6) 0.108(4) -0.011(4) 0.017(3) -0.006(4)
C5 0.102(4) 0.097(4) 0.112(4) -0.025(4) 0.023(3) 0.013(3)
C6 0.068(2) 0.102(4) 0.062(2) -0.022(2) -0.0055(18) 0.025(2)
C7 0.076(2) 0.068(3) 0.0589(19) -0.0093(18) 0.0034(17) 0.0023(19)
C8 0.0576(19) 0.068(2) 0.067(2) 0.0012(17) 0.0074(16) -0.0169(16)
C9 0.0566(18) 0.070(2) 0.065(2) 0.0076(17) 0.0195(15) -0.0108(16)
C10 0.087(3) 0.070(3) 0.069(2) 0.0071(19) 0.023(2) -0.015(2)
C11 0.090(3) 0.058(2) 0.0556(19) 0.0026(16) 0.0024(17) -0.0020(19)
C12 0.0608(18) 0.063(2) 0.0526(18) -0.0050(15) 0.0031(14) 0.0081(15)
C13 0.0524(16) 0.061(2) 0.0485(15) 0.0015(14) 0.0158(13) -0.0039(14)
C14 0.0466(15) 0.062(2) 0.0453(15) -0.0015(13) 0.0093(12) 0.0001(13)
C15 0.0507(16) 0.067(2) 0.0539(16) -0.0011(15) 0.0196(13) 0.0030(15)
C16 0.094(3) 0.058(2) 0.073(2) 0.0000(18) 0.019(2) 0.006(2)
C17 0.134(5) 0.085(4) 0.086(3) -0.003(3) 0.037(3) 0.039(3)
C18 0.133(5) 0.061(3) 0.104(4) -0.003(3) 0.017(4) -0.016(3)
C19 0.102(3) 0.070(3) 0.082(3) 0.010(2) 0.032(2) 0.006(2)
C20 0.0550(16) 0.064(2) 0.0443(16) -0.0041(14) 0.0095(12) 0.0000(14)
C21 0.0457(15) 0.086(3) 0.0486(16) -0.0050(16) 0.0138(12) -0.0060(16)
C22 0.0449(15) 0.064(2) 0.0448(15) -0.0060(14) 0.0119(12) 0.0007(13)
C23 0.0456(15) 0.071(2) 0.0485(16) -0.0033(15) 0.0124(12) -0.0003(14)
C24 0.0504(16) 0.097(3) 0.0456(16) -0.0033(17) 0.0160(13) 0.0036(17)
C25 0.065(2) 0.120(4) 0.0540(19) 0.014(2) 0.0273(16) -0.007(2)
C26 0.0527(18) 0.127(4) 0.0589(19) 0.001(2) 0.0183(15) -0.026(2)
C27 0.066(2) 0.147(5) 0.0483(19) 0.007(2) 0.0151(16) -0.006(3)
C28 0.0498(17) 0.110(4) 0.0556(19) -0.011(2) 0.0141(15) -0.0141(19)
C29 0.0485(18) 0.146(5) 0.062(2) -0.023(3) 0.0066(16) -0.021(2)
C30 0.104(5) 0.44(2) 0.073(4) 0.024(7) -0.018(3) -0.105(9)
C31 0.255(16) 0.232(15) 0.229(15) -0.038(13) -0.110(13) -0.098(14)
C32 0.098(5) 0.51(3) 0.114(6) -0.109(11) -0.025(4) 0.119(11)

loop_
_atom_type_symbol
_atom_type_description
_atom_type_scat_dispersion_real
_atom_type_scat_dispersion_imag
_atom_type_scat_source
C C 0.0181 0.0091 'International Tables Vol C Tables 4.2.6.8 and 6.1.1.4'
H H 0.0000 0.0000 'International Tables Vol C Tables 4.2.6.8 and 6.1.1.4'
Cl Cl 0.3639 0.7018 'International Tables Vol C Tables 4.2.6.8 and 6.1.1.4'
N N 0.0311 0.0180 'International Tables Vol C Tables 4.2.6.8 and 6.1.1.4'
O O 0.0492 0.0322 'International Tables Vol C Tables 4.2.6.8 and 6.1.1.4'

loop_
_geom_angle_atom_site_label_1
_geom_angle_atom_site_label_2
_geom_angle_atom_site_label_3
_geom_angle
C7 O1 C6 118.2(3)
C28 O3 C29 123.6(4)
C15 O6 C16 123.5(3)
C7 N1 C8 119.3(3)
C7 N1 C12 125.1(3)
C8 N1 C12 114.8(3)
C20 N2 C21 109.8(3)
C20 N2 C28 126.8(3)
C28 N2 C21 123.3(3)
C2 C1 H1 120.2
C6 C1 H1 120.2
C6 C1 C2 119.7(7)
C1 C2 H2 120.2
C3 C2 C1 119.5(6)
C3 C2 H2 120.2
C2 C3 Cl1 119.4(6)
C2 C3 C4 121.8(6)
C4 C3 Cl1 118.9(7)
C3 C4 H4 120.6
C3 C4 C5 118.8(8)
C5 C4 H4 120.6
C4 C5 H5 120.2
C6 C5 C4 119.7(7)
C6 C5 H5 120.2
C1 C6 O1 120.5(6)
C1 C6 C5 120.5(5)
C5 C6 O1 118.7(5)
O2 C7 O1 123.4(4)
O2 C7 N1 126.3(4)
N1 C7 O1 110.3(3)
N1 C8 H8A 110.4
N1 C8 H8B 110.4
N1 C8 C9 106.7(3)
H8A C8 H8B 108.6
C9 C8 H8A 110.4
C9 C8 H8B 110.4
C8 C9 H9 110.6
C8 C9 C13 111.9(3)
C10 C9 C8 108.6(4)
C10 C9 H9 110.6
C10 C9 C13 104.4(3)
C13 C9 H9 110.6
C9 C10 H10 123.5
C11 C10 C9 113.0(4)
C11 C10 H10 123.5
C10 C11 H11 122.7
C10 C11 C12 114.6(4)
C12 C11 H11 122.7
N1 C12 C11 106.7(3)
N1 C12 H12 111.5
N1 C12 C14 105.2(3)
C11 C12 H12 111.5
C11 C12 C14 110.2(3)
C14 C12 H12 111.5
C9 C13 H13 106.3
C9 C13 C14 109.2(3)
C14 C13 H13 106.3
C15 C13 C9 116.5(3)
C15 C13 H13 106.3
C15 C13 C14 111.6(3)
C13 C14 C12 105.8(3)
C20 C14 C12 108.5(3)
C20 C14 C13 111.1(3)
C22 C14 C12 111.3(3)
C22 C14 C13 117.4(3)
C22 C14 C20 102.5(3)
O6 C15 C13 107.6(3)
O7 C15 O6 126.8(4)
O7 C15 C13 125.5(4)
O6 C16 C17 108.9(4)
O6 C16 C18 101.5(4)
O6 C16 C19 109.8(4)
C18 C16 C17 112.2(5)
C19 C16 C17 112.0(5)
C19 C16 C18 111.9(5)
C16 C17 H17A 109.5
C16 C17 H17B 109.5
C16 C17 H17C 109.5
H17A C17 H17B 109.5
H17A C17 H17C 109.5
H17B C17 H17C 109.5
C16 C18 H18A 109.5
C16 C18 H18B 109.5
C16 C18 H18C 109.5
H18A C18 H18B 109.5
H18A C18 H18C 109.5
H18B C18 H18C 109.5
C16 C19 H19A 109.5
C16 C19 H19B 109.5
C16 C19 H19C 109.5
H19A C19 H19B 109.5
H19A C19 H19C 109.5
H19B C19 H19C 109.5
O5 C20 N2 126.9(3)
O5 C20 C14 125.5(3)
N2 C20 C14 107.7(3)
C22 C21 N2 109.4(3)
C26 C21 N2 129.4(3)
C26 C21 C22 121.2(3)
C21 C22 C14 109.6(3)
C23 C22 C14 130.9(3)
C23 C22 C21 119.4(3)
C22 C23 H23 119.8
C22 C23 C24 120.5(3)
C24 C23 H23 119.8
C23 C24 C27 120.0(4)
C25 C24 C23 118.5(3)
C25 C24 C27 121.5(4)
C24 C25 H25 118.9
C24 C25 C26 122.3(4)
C26 C25 H25 118.9
C21 C26 C25 118.1(4)
C21 C26 H26 121.0
C25 C26 H26 121.0
C24 C27 H27A 109.5
C24 C27 H27B 109.5
C24 C27 H27C 109.5
H27A C27 H27B 109.5
H27A C27 H27C 109.5
H27B C27 H27C 109.5
O3 C28 N2 111.2(4)
O4 C28 O3 126.9(4)
O4 C28 N2 121.9(4)
C30 C29 O3 103.9(4)
C30 C29 C32 115.0(11)
C31 C29 O3 108.3(8)
C31 C29 C30 106.4(12)
C31 C29 C32 112.5(14)
C32 C29 O3 110.2(6)
C29 C30 H30A 109.5
C29 C30 H30B 109.5
C29 C30 H30C 109.5
H30A C30 H30B 109.5
H30A C30 H30C 109.5
H30B C30 H30C 109.5
C29 C31 H31A 109.5
C29 C31 H31B 109.5
C29 C31 H31C 109.5
H31A C31 H31B 109.5
H31A C31 H31C 109.5
H31B C31 H31C 109.5
C29 C32 H32A 109.5
C29 C32 H32B 109.5
C29 C32 H32C 109.5
H32A C32 H32B 109.5
H32A C32 H32C 109.5
H32B C32 H32C 109.5

loop_
_geom_bond_atom_site_label_1
_geom_bond_atom_site_label_2
_geom_bond_distance
Cl1 C3 1.745(6)
O1 C6 1.393(6)
O1 C7 1.386(6)
O2 C7 1.193(5)
O3 C28 1.280(5)
O3 C29 1.473(5)
O4 C28 1.177(6)
O5 C20 1.191(4)
O6 C15 1.333(5)
O6 C16 1.480(5)
O7 C15 1.204(5)
N1 C7 1.341(6)
N1 C8 1.470(5)
N1 C12 1.475(4)
N2 C20 1.406(5)
N2 C21 1.437(4)
N2 C28 1.410(5)
C1 H1 0.9300
C1 C2 1.381(9)
C1 C6 1.353(8)
C2 H2 0.9300
C2 C3 1.343(12)
C3 C4 1.353(11)
C4 H4 0.9300
C4 C5 1.386(10)
C5 H5 0.9300
C5 C6 1.363(10)
C8 H8A 0.9700
C8 H8B 0.9700
C8 C9 1.521(6)
C9 H9 0.9800
C9 C10 1.503(6)
C9 C13 1.549(5)
C10 H10 0.9300
C10 C11 1.311(7)
C11 H11 0.9300
C11 C12 1.509(6)
C12 H12 0.9800
C12 C14 1.570(6)
C13 H13 0.9800
C13 C14 1.563(4)
C13 C15 1.509(5)
C14 C20 1.534(4)
C14 C22 1.516(5)
C16 C17 1.528(8)
C16 C18 1.516(8)
C16 C19 1.506(7)
C17 H17A 0.9600
C17 H17B 0.9600
C17 H17C 0.9600
C18 H18A 0.9600
C18 H18B 0.9600
C18 H18C 0.9600
C19 H19A 0.9600
C19 H19B 0.9600
C19 H19C 0.9600
C21 C22 1.387(5)
C21 C26 1.375(6)
C22 C23 1.380(5)
C23 H23 0.9300
C23 C24 1.391(5)
C24 C25 1.372(6)
C24 C27 1.511(5)
C25 H25 0.9300
C25 C26 1.386(6)
C26 H26 0.9300
C27 H27A 0.9600
C27 H27B 0.9600
C27 H27C 0.9600
C29 C30 1.432(10)
C29 C31 1.43(2)
C29 C32 1.440(10)
C30 H30A 0.9600
C30 H30B 0.9600
C30 H30C 0.9600
C31 H31A 0.9600
C31 H31B 0.9600
C31 H31C 0.9600
C32 H32A 0.9600
C32 H32B 0.9600
C32 H32C 0.9600
